data_4036231
loop_
_publ_author_name
'Hu, Wei-Bo'
'Xie, Chang-Dong'
'Hu, Wen-Jing'
'Zhao, Xiao-Li'
'Liu, Yahu A.'
'Huo, Ji-Chuan'
'Li, Jiu-Sheng'
'Jiang, Biao'
'Wen, Ke'

_publ_section_title
;
 Selectivity and Cooperativity in the Binding of Multiple Guests to a
 Pillar[5]arene-Crown Ether Fused Tricyclic Host.
;
_journal_issue 16
_journal_name_full 'The Journal of organic chemistry'
_journal_page_first 7994
_journal_page_last 8000
_journal_paper_doi 10.1021/acs.joc.5b01038
_journal_volume 80
_journal_year 2015
_chemical_formula_sum 'C57 H70 N2 O14'
_chemical_formula_weight 1007.15
_space_group_crystal_system monoclinic
_space_group_IT_number 15
_space_group_name_Hall '-C 2yc'
_space_group_name_H-M_alt 'C 1 2/c 1'
_atom_sites_solution_hydrogens geom
_audit_creation_method SHELXL-2013
_cell_angle_alpha 90
_cell_angle_beta 96.191(2)
_cell_angle_gamma 90
_cell_formula_units_Z 8
_cell_length_a 16.259(2)
_cell_length_b 17.706(3)
_cell_length_c 37.855(6)
_cell_measurement_reflns_used 5591
_cell_measurement_temperature 213(2)
_cell_measurement_theta_max 26.01
_cell_measurement_theta_min 2.52
_cell_volume 10834(3)
_computing_cell_refinement 'Bruker SAINT'
_computing_data_collection 'Bruker APEX2'
_computing_data_reduction 'Bruker SAINT'
_computing_molecular_graphics 'Bruker SHELXTL'
_computing_publication_material 'Bruker SHELXTL'
_computing_structure_refinement 'SHELXL-2013 (Sheldrick, 2013)'
_computing_structure_solution 'SHELXS-97 (Sheldrick, 2008)'
_diffrn_ambient_temperature 213(2)
_diffrn_measured_fraction_theta_full 0.995
_diffrn_measured_fraction_theta_max 0.996
_diffrn_measurement_device_type 'Bruker APEX-II CCD'
_diffrn_measurement_method '\f and \w scans'
_diffrn_radiation_type MoK\a
_diffrn_radiation_wavelength 0.71073
_diffrn_reflns_av_R_equivalents 0.0475
_diffrn_reflns_av_unetI/netI 0.0651
_diffrn_reflns_Laue_measured_fraction_full 0.995
_diffrn_reflns_Laue_measured_fraction_max 0.996
_diffrn_reflns_limit_h_max 20
_diffrn_reflns_limit_h_min -20
_diffrn_reflns_limit_k_max 15
_diffrn_reflns_limit_k_min -22
_diffrn_reflns_limit_l_max 48
_diffrn_reflns_limit_l_min -48
_diffrn_reflns_number 37548
_diffrn_reflns_point_group_measured_fraction_full 0.995
_diffrn_reflns_point_group_measured_fraction_max 0.996
_diffrn_reflns_theta_full 25.242
_diffrn_reflns_theta_max 27.000
_diffrn_reflns_theta_min 1.706
_exptl_absorpt_coefficient_mu 0.088
_exptl_absorpt_correction_T_max 0.746
_exptl_absorpt_correction_T_min 0.638
_exptl_absorpt_correction_type multi-scan
_exptl_absorpt_process_details sadabs
_exptl_crystal_colour pink
_exptl_crystal_density_diffrn 1.235
_exptl_crystal_description sheet
_exptl_crystal_F_000 4304
_exptl_crystal_size_max 0.300
_exptl_crystal_size_mid 0.220
_exptl_crystal_size_min 0.060
_platon_squeeze_details ' '
_refine_diff_density_max 0.618
_refine_diff_density_min -0.436
_refine_diff_density_rms 0.071
_refine_ls_extinction_method none
_refine_ls_goodness_of_fit_ref 1.071
_refine_ls_hydrogen_treatment constr
_refine_ls_matrix_type full
_refine_ls_number_parameters 704
_refine_ls_number_reflns 11795
_refine_ls_number_restraints 72
_refine_ls_restrained_S_all 1.085
_refine_ls_R_factor_all 0.1684
_refine_ls_R_factor_gt 0.0982
_refine_ls_shift/su_max 0.001
_refine_ls_shift/su_mean 0.000
_refine_ls_structure_factor_coef Fsqd
_refine_ls_weighting_details
; 
 w=1/[\s^2^(Fo^2^)+(0.2000P)^2^] 
 where P=(Fo^2^+2Fc^2^)/3 
;
_refine_ls_weighting_scheme calc
_refine_ls_wR_factor_gt 0.3084
_refine_ls_wR_factor_ref 0.3512
_reflns_Friedel_coverage 0.000
_reflns_number_gt 5354
_reflns_number_total 11795
_reflns_threshold_expression 'I > 2\s(I)'
_cod_data_source_file jo5b01038_si_004.cif
_cod_data_source_block mo_40915a
_cod_original_sg_symbol_H-M 'C 2/c'
_cod_database_code 4036231
_shelx_space_group_comment
; 
The symmetry employed for this shelxl refinement is uniquely defined 
by the following loop, which should always be used as a source of 
symmetry information in preference to the above space-group names. 
They are only intended as comments. 
;
_shelx_estimated_absorpt_t_min 0.974
_shelx_estimated_absorpt_t_max 0.995
_shelxl_version_number 2013-2

loop_
_space_group_symop_operation_xyz
'x, y, z'
'-x, y, -z+1/2'
'x+1/2, y+1/2, z'
'-x+1/2, y+1/2, -z+1/2'
'-x, -y, -z'
'x, -y, z-1/2'
'-x+1/2, -y+1/2, -z'
'x+1/2, -y+1/2, z-1/2'

loop_
_atom_site_label
_atom_site_type_symbol
_atom_site_fract_x
_atom_site_fract_y
_atom_site_fract_z
_atom_site_U_iso_or_equiv
_atom_site_adp_type
_atom_site_occupancy
_atom_site_site_symmetry_order
_atom_site_calc_flag
_atom_site_refinement_flags_posn
_atom_site_refinement_flags_adp
_atom_site_refinement_flags_occupancy
_atom_site_disorder_assembly
_atom_site_disorder_group
O1 O 0.24965(17) 0.99852(18) 0.00998(8) 0.0743(8) Uani 1 1 d . . . . .
O2 O 0.3558(3) 1.0361(3) -0.04293(11) 0.147(2) Uani 1 1 d . U . . .
O3 O 0.3128(5) 1.0640(5) -0.1109(2) 0.234(4) Uani 1 1 d D U . . .
O4 O 0.1334(3) 1.0548(3) -0.12478(10) 0.1185(14) Uani 1 1 d D . . . .
O5 O 0.04088(15) 0.98045(19) -0.07336(7) 0.0751(9) Uani 1 1 d D . . . .
O6 O 0.22922(18) 1.19331(18) 0.10602(8) 0.0815(9) Uani 1 1 d . . . . .
O7 O 0.05095(15) 1.06216(16) 0.20599(7) 0.0637(7) Uani 1 1 d . . . . .
O8 O 0.37771(17) 1.0818(2) 0.21843(9) 0.0861(9) Uani 1 1 d . . . . .
O9 O 0.20530(17) 0.83061(19) 0.25550(9) 0.0833(9) Uani 1 1 d . . . . .
O10 O 0.48025(17) 0.81857(18) 0.19064(8) 0.0781(9) Uani 1 1 d . . . . .
O11 O 0.19896(17) 0.65146(17) 0.15151(7) 0.0721(8) Uani 1 1 d . . . . .
O12 O 0.39603(17) 0.76568(16) 0.06242(8) 0.0729(8) Uani 1 1 d . . . . .
O13 O 0.05489(18) 0.77003(19) 0.03905(9) 0.0839(9) Uani 1 1 d . . . . .
C1 C 0.1771(2) 1.0059(2) 0.02560(9) 0.0550(9) Uani 1 1 d . . . . .
C2 C 0.1216(2) 0.9467(2) 0.02127(9) 0.0604(10) Uani 1 1 d . . . . .
C3 C 0.0477(2) 0.9523(3) 0.03707(10) 0.0629(11) Uani 1 1 d . . . . .
H3 H 0.0092 0.9126 0.0341 0.076 Uiso 1 1 calc R U . . .
C4 C 0.0302(2) 1.0138(2) 0.05656(9) 0.0569(10) Uani 1 1 d . . . . .
C5 C 0.0849(2) 1.0744(2) 0.06062(9) 0.0506(9) Uani 1 1 d . . . . .
C6 C 0.1582(2) 1.0688(2) 0.04477(9) 0.0553(9) Uani 1 1 d . . . . .
H6 H 0.1959 1.1092 0.0472 0.066 Uiso 1 1 calc R U . . .
C7 C 0.3075(3) 1.0573(3) 0.01392(13) 0.0842(14) Uani 1 1 d . . . . .
H7A H 0.3260 1.0654 0.0391 0.101 Uiso 1 1 calc R U . . .
H7B H 0.2825 1.1042 0.0041 0.101 Uiso 1 1 calc R U . . .
C8 C 0.3798(3) 1.0353(4) -0.00577(16) 0.1092(19) Uani 1 1 d . . . . .
H8A H 0.4255 1.0707 0.0000 0.131 Uiso 1 1 calc R U . . .
H8B H 0.3989 0.9846 0.0016 0.131 Uiso 1 1 calc R U . . .
C9 C 0.4093(4) 1.0171(4) -0.0658(2) 0.119(2) Uani 1 1 d . . . . .
H9A H 0.4329 0.9675 -0.0593 0.143 Uiso 1 1 calc R U . . .
H9B H 0.4545 1.0539 -0.0642 0.143 Uiso 1 1 calc R U . . .
C10 C 0.3696(6) 1.0146(4) -0.1021(2) 0.138(3) Uani 1 1 d D . . . .
H10A H 0.4127 1.0204 -0.1182 0.165 Uiso 1 1 calc R U . . .
H10B H 0.3453 0.9643 -0.1063 0.165 Uiso 1 1 calc R U . . .
C11 C 0.2618(9) 1.0452(8) -0.1427(4) 0.125(5) Uani 0.658(16) 1 d D U P A 1
H11A H 0.2483 0.9912 -0.1429 0.150 Uiso 0.658(16) 1 calc R U P A 1
H11B H 0.2907 1.0564 -0.1635 0.150 Uiso 0.658(16) 1 calc R U P A 1
C12 C 0.1832(6) 1.0923(8) -0.1435(3) 0.118(4) Uani 0.658(16) 1 d D U P A 1
H12A H 0.1955 1.1422 -0.1331 0.142 Uiso 0.658(16) 1 calc R U P A 1
H12B H 0.1578 1.0989 -0.1680 0.142 Uiso 0.658(16) 1 calc R U P A 1
C13 C 0.1651(5) 1.0452(5) -0.0879(2) 0.078(3) Uani 0.613(13) 1 d D U P A 1
H13A H 0.2072 1.0835 -0.0808 0.093 Uiso 0.613(13) 1 calc R U P A 1
H13B H 0.1899 0.9951 -0.0840 0.093 Uiso 0.613(13) 1 calc R U P A 1
C14 C 0.0934(5) 1.0541(7) -0.0675(3) 0.075(3) Uani 0.613(13) 1 d D U P A 1
H14A H 0.0605 1.0982 -0.0759 0.090 Uiso 0.613(13) 1 calc R U P A 1
H14B H 0.1119 1.0609 -0.0422 0.090 Uiso 0.613(13) 1 calc R U P A 1
C13' C 0.1102(8) 1.0820(6) -0.0914(3) 0.062(4) Uani 0.387(13) 1 d D U P A 2
H13C H 0.0540 1.1027 -0.0946 0.075 Uiso 0.387(13) 1 calc R U P A 2
H13D H 0.1483 1.1219 -0.0820 0.075 Uiso 0.387(13) 1 calc R U P A 2
C14' C 0.1145(7) 1.0160(7) -0.0665(3) 0.051(3) Uani 0.387(13) 1 d D U P A 2
H14C H 0.1601 0.9823 -0.0710 0.061 Uiso 0.387(13) 1 calc R U P A 2
H14D H 0.1228 1.0331 -0.0418 0.061 Uiso 0.387(13) 1 calc R U P A 2
C11' C 0.2797(12) 1.0807(14) -0.1454(5) 0.101(7) Uani 0.342(16) 1 d D U P A 2
H11C H 0.3158 1.0636 -0.1629 0.121 Uiso 0.342(16) 1 calc R U P A 2
H11D H 0.2685 1.1348 -0.1486 0.121 Uiso 0.342(16) 1 calc R U P A 2
C12' C 0.2000(10) 1.0343(12) -0.1471(4) 0.082(6) Uani 0.342(16) 1 d D U P A 2
H12C H 0.1753 1.0347 -0.1719 0.098 Uiso 0.342(16) 1 calc R U P A 2
H12D H 0.2159 0.9820 -0.1414 0.098 Uiso 0.342(16) 1 calc R U P A 2
C15 C 0.0678(2) 1.1431(2) 0.08214(10) 0.0639(11) Uani 1 1 d . . . . .
H15A H 0.0079 1.1499 0.0815 0.077 Uiso 1 1 calc R U . . .
H15B H 0.0903 1.1878 0.0713 0.077 Uiso 1 1 calc R U . . .
C16 C 0.1855(2) 1.1604(2) 0.13136(11) 0.0602(10) Uani 1 1 d . . . . .
C17 C 0.1051(2) 1.1376(2) 0.12051(10) 0.0547(9) Uani 1 1 d . . . . .
C18 C 0.0601(2) 1.1046(2) 0.14582(10) 0.0551(9) Uani 1 1 d . . . . .
H18 H 0.0055 1.0887 0.1390 0.066 Uiso 1 1 calc R U . . .
C19 C 0.0936(2) 1.0948(2) 0.18055(9) 0.0536(9) Uani 1 1 d . . . . .
C20 C 0.1744(2) 1.1177(2) 0.19155(9) 0.0534(9) Uani 1 1 d . . . . .
C21 C 0.2196(2) 1.1511(2) 0.16640(11) 0.0606(10) Uani 1 1 d . . . . .
H21 H 0.2739 1.1676 0.1732 0.073 Uiso 1 1 calc R U . . .
C22 C 0.2142(2) 1.1039(2) 0.22903(10) 0.0657(11) Uani 1 1 d . . . . .
H22A H 0.2557 1.1432 0.2353 0.079 Uiso 1 1 calc R U . . .
H22B H 0.1718 1.1081 0.2455 0.079 Uiso 1 1 calc R U . . .
C23 C 0.3368(2) 1.0172(3) 0.22742(10) 0.0637(11) Uani 1 1 d . . . . .
C24 C 0.2545(2) 1.0288(2) 0.23377(9) 0.0596(10) Uani 1 1 d . . . . .
C25 C 0.2116(2) 0.9658(3) 0.24353(9) 0.0632(11) Uani 1 1 d . . . . .
H25 H 0.1565 0.9719 0.2484 0.076 Uiso 1 1 calc R U . . .
C26 C 0.2463(2) 0.8942(3) 0.24642(10) 0.0642(11) Uani 1 1 d . . . . .
C27 C 0.3285(2) 0.8842(3) 0.23995(9) 0.0603(10) Uani 1 1 d . . . . .
C28 C 0.3728(2) 0.9467(3) 0.23066(10) 0.0622(10) Uani 1 1 d . . . . .
H28 H 0.4284 0.9409 0.2265 0.075 Uiso 1 1 calc R U . . .
C29 C 0.3670(2) 0.8061(3) 0.24058(11) 0.0736(13) Uani 1 1 d . . . . .
H29A H 0.4265 0.8104 0.2480 0.088 Uiso 1 1 calc R U . . .
H29B H 0.3427 0.7749 0.2581 0.088 Uiso 1 1 calc R U . . .
C30 C 0.4125(2) 0.7754(2) 0.18016(12) 0.0633(10) Uani 1 1 d . . . . .
C31 C 0.3542(2) 0.7680(2) 0.20495(10) 0.0615(10) Uani 1 1 d . . . . .
C32 C 0.2835(2) 0.7260(2) 0.19525(10) 0.0595(10) Uani 1 1 d . . . . .
H32 H 0.2442 0.7203 0.2115 0.071 Uiso 1 1 calc R U . . .
C33 C 0.2693(2) 0.6921(2) 0.16227(10) 0.0601(10) Uani 1 1 d . . . . .
C34 C 0.3277(2) 0.6985(2) 0.13769(11) 0.0616(10) Uani 1 1 d . . . . .
C35 C 0.3982(2) 0.7399(2) 0.14744(10) 0.0601(10) Uani 1 1 d . . . . .
H35 H 0.4381 0.7442 0.1313 0.072 Uiso 1 1 calc R U . . .
C36 C 0.3114(3) 0.6631(2) 0.10124(11) 0.0655(11) Uani 1 1 d . . . . .
H36A H 0.3641 0.6477 0.0931 0.079 Uiso 1 1 calc R U . . .
H36B H 0.2774 0.6177 0.1028 0.079 Uiso 1 1 calc R U . . .
C37 C 0.3110(2) 0.7677(2) 0.05591(10) 0.0592(10) Uani 1 1 d . . . . .
C38 C 0.2680(2) 0.7164(2) 0.07482(10) 0.0591(10) Uani 1 1 d . . . . .
C39 C 0.1821(3) 0.7157(2) 0.06891(11) 0.0651(10) Uani 1 1 d . . . . .
H39 H 0.1517 0.6805 0.0808 0.078 Uiso 1 1 calc R U . . .
C40 C 0.1409(3) 0.7673(2) 0.04519(11) 0.0655(11) Uani 1 1 d . . . . .
C41 C 0.1836(2) 0.8184(2) 0.02622(10) 0.0606(10) Uani 1 1 d . . . . .
C42 C 0.2689(2) 0.8178(2) 0.03233(10) 0.0582(10) Uani 1 1 d . . . . .
H42 H 0.2993 0.8524 0.0201 0.070 Uiso 1 1 calc R U . . .
C43 C 0.1398(3) 0.8756(3) 0.00145(10) 0.0721(11) Uani 1 1 d . . . . .
H43A H 0.0878 0.8539 -0.0097 0.087 Uiso 1 1 calc R U . . .
H43B H 0.1744 0.8879 -0.0174 0.087 Uiso 1 1 calc R U . . .
C44 C 0.3166(3) 1.1999(4) 0.11421(17) 0.122(2) Uani 1 1 d . . . . .
H44A H 0.3287 1.2369 0.1329 0.182 Uiso 1 1 calc R U . . .
H44B H 0.3411 1.2160 0.0932 0.182 Uiso 1 1 calc R U . . .
H44C H 0.3394 1.1514 0.1221 0.182 Uiso 1 1 calc R U . . .
C45 C -0.0347(3) 1.0541(3) 0.19889(13) 0.0887(15) Uani 1 1 d . . . . .
H45A H -0.0597 1.1034 0.1943 0.133 Uiso 1 1 calc R U . . .
H45B H -0.0566 1.0314 0.2192 0.133 Uiso 1 1 calc R U . . .
H45C H -0.0472 1.0221 0.1782 0.133 Uiso 1 1 calc R U . . .
C46 C 0.4501(3) 1.0753(4) 0.20159(15) 0.0985(17) Uani 1 1 d . . . . .
H46A H 0.4939 1.0540 0.2180 0.148 Uiso 1 1 calc R U . . .
H46B H 0.4667 1.1249 0.1941 0.148 Uiso 1 1 calc R U . . .
H46C H 0.4399 1.0426 0.1810 0.148 Uiso 1 1 calc R U . . .
C47 C 0.1202(3) 0.8361(3) 0.25857(15) 0.0929(15) Uani 1 1 d . . . . .
H47A H 0.1113 0.8706 0.2777 0.139 Uiso 1 1 calc R U . . .
H47B H 0.0987 0.7867 0.2637 0.139 Uiso 1 1 calc R U . . .
H47C H 0.0918 0.8549 0.2365 0.139 Uiso 1 1 calc R U . . .
C48 C 0.5430(3) 0.8244(3) 0.16810(14) 0.0914(15) Uani 1 1 d . . . . .
H48A H 0.5619 0.7743 0.1625 0.137 Uiso 1 1 calc R U . . .
H48B H 0.5888 0.8531 0.1798 0.137 Uiso 1 1 calc R U . . .
H48C H 0.5216 0.8498 0.1463 0.137 Uiso 1 1 calc R U . . .
C49 C 0.1437(3) 0.6348(3) 0.17654(13) 0.0876(14) Uani 1 1 d . . . . .
H49A H 0.1725 0.6071 0.1962 0.131 Uiso 1 1 calc R U . . .
H49B H 0.0985 0.6045 0.1654 0.131 Uiso 1 1 calc R U . . .
H49C H 0.1220 0.6815 0.1853 0.131 Uiso 1 1 calc R U . . .
C50 C 0.4428(3) 0.8190(3) 0.04530(13) 0.0769(12) Uani 1 1 d . . . . .
H50A H 0.4349 0.8106 0.0198 0.115 Uiso 1 1 calc R U . . .
H50B H 0.5009 0.8133 0.0538 0.115 Uiso 1 1 calc R U . . .
H50C H 0.4248 0.8696 0.0505 0.115 Uiso 1 1 calc R U . . .
C51 C 0.0084(3) 0.7209(4) 0.05751(17) 0.1071(18) Uani 1 1 d . . . . .
H51A H 0.0241 0.6692 0.0530 0.161 Uiso 1 1 calc R U . . .
H51B H -0.0499 0.7278 0.0497 0.161 Uiso 1 1 calc R U . . .
H51C H 0.0185 0.7313 0.0828 0.161 Uiso 1 1 calc R U . . .
C52 C 0.0306(5) 0.8294(5) 0.1564(2) 0.122(2) Uani 1 1 d . . . . .
C53 C 0.0815(6) 0.8928(6) 0.1452(4) 0.219(6) Uani 1 1 d D . . . .
H53A H 0.0546 0.9118 0.1225 0.263 Uiso 1 1 calc R U . . .
H53B H 0.0793 0.9335 0.1626 0.263 Uiso 1 1 calc R U . . .
C54 C 0.1591(6) 0.8811(4) 0.1412(2) 0.135(2) Uani 1 1 d D . . . .
H54A H 0.1601 0.8385 0.1248 0.162 Uiso 1 1 calc R U . . .
H54B H 0.1850 0.8631 0.1643 0.162 Uiso 1 1 calc R U . . .
C55 C 0.2174(4) 0.9397(4) 0.1288(2) 0.115(2) Uani 1 1 d . . . . .
H55A H 0.1906 0.9615 0.1067 0.138 Uiso 1 1 calc R U . . .
H55B H 0.2224 0.9803 0.1465 0.138 Uiso 1 1 calc R U . . .
C56 C 0.2939(8) 0.9197(6) 0.1229(3) 0.203(5) Uani 1 1 d . . . . .
H56A H 0.2874 0.8799 0.1048 0.243 Uiso 1 1 calc R U . . .
H56B H 0.3185 0.8956 0.1448 0.243 Uiso 1 1 calc R U . . .
C57 C 0.3550(6) 0.9690(6) 0.1123(2) 0.128(3) Uani 1 1 d . . . . .
N1 N -0.0101(4) 0.7867(4) 0.16619(16) 0.1288(19) Uani 1 1 d . . . . .
N2 N 0.4012(4) 1.0037(6) 0.1024(2) 0.161(3) Uani 1 1 d . . . . .
O14 O 0.1896(5) 0.3039(4) 0.0521(2) 0.219(3) Uani 1 1 d . . . . .

loop_
_atom_site_aniso_label
_atom_site_aniso_U_11
_atom_site_aniso_U_22
_atom_site_aniso_U_33
_atom_site_aniso_U_23
_atom_site_aniso_U_13
_atom_site_aniso_U_12
O1 0.0575(16) 0.099(2) 0.0722(18) -0.0017(15) 0.0337(14) 0.0136(16)
O2 0.124(3) 0.233(5) 0.096(3) 0.074(3) 0.075(3) 0.070(3)
O3 0.245(8) 0.281(8) 0.160(6) -0.048(6) -0.052(5) 0.091(7)
O4 0.131(3) 0.150(4) 0.079(2) 0.015(2) 0.033(2) -0.018(3)
O5 0.0440(14) 0.120(2) 0.0639(17) 0.0107(16) 0.0161(12) -0.0029(15)
O6 0.0725(19) 0.091(2) 0.087(2) 0.0106(16) 0.0343(16) -0.0096(16)
O7 0.0510(14) 0.0850(19) 0.0585(15) 0.0067(13) 0.0220(12) -0.0016(13)
O8 0.0568(17) 0.098(2) 0.107(2) -0.0063(19) 0.0242(16) -0.0160(16)
O9 0.0625(17) 0.100(2) 0.093(2) 0.0207(18) 0.0362(16) -0.0042(16)
O10 0.0561(16) 0.102(2) 0.0781(19) 0.0195(16) 0.0161(14) -0.0022(15)
O11 0.0647(17) 0.088(2) 0.0677(17) 0.0080(15) 0.0274(14) -0.0021(15)
O12 0.0645(17) 0.0722(18) 0.087(2) 0.0248(15) 0.0333(15) 0.0138(14)
O13 0.0668(19) 0.100(2) 0.085(2) -0.0016(17) 0.0101(16) -0.0072(17)
C1 0.0455(18) 0.073(3) 0.0483(19) 0.0059(17) 0.0143(15) 0.0084(18)
C2 0.058(2) 0.084(3) 0.0377(18) 0.0088(18) 0.0005(16) 0.010(2)
C3 0.053(2) 0.085(3) 0.048(2) 0.011(2) -0.0031(17) -0.006(2)
C4 0.0422(18) 0.085(3) 0.0434(19) 0.0156(19) 0.0055(15) 0.0076(19)
C5 0.0447(18) 0.067(2) 0.0416(17) 0.0182(16) 0.0112(14) 0.0138(17)
C6 0.0468(19) 0.067(2) 0.054(2) 0.0102(18) 0.0160(16) 0.0080(17)
C7 0.056(2) 0.113(4) 0.089(3) 0.008(3) 0.031(2) 0.003(3)
C8 0.066(3) 0.153(5) 0.116(5) 0.027(4) 0.042(3) 0.026(3)
C9 0.110(4) 0.115(5) 0.139(6) -0.036(4) 0.043(4) 0.004(4)
C10 0.182(7) 0.130(6) 0.110(5) 0.014(4) 0.056(5) 0.057(5)
C11 0.117(10) 0.135(10) 0.122(8) 0.062(7) 0.012(8) 0.001(9)
C12 0.129(8) 0.104(8) 0.126(8) 0.042(6) 0.038(6) -0.001(6)
C13 0.051(5) 0.092(6) 0.091(6) 0.007(4) 0.013(4) -0.004(4)
C14 0.040(4) 0.102(8) 0.082(6) -0.003(6) 0.003(4) -0.005(4)
C13' 0.058(7) 0.075(7) 0.055(6) 0.007(5) 0.013(5) -0.003(6)
C14' 0.037(6) 0.068(8) 0.049(5) 0.007(5) 0.008(4) 0.014(5)
C11' 0.086(11) 0.106(14) 0.117(13) 0.038(11) 0.036(9) -0.026(10)
C12' 0.078(10) 0.116(13) 0.056(7) 0.023(8) 0.024(7) -0.005(9)
C15 0.064(2) 0.062(2) 0.070(3) 0.0218(19) 0.030(2) 0.0172(19)
C16 0.058(2) 0.057(2) 0.071(3) -0.0008(18) 0.0327(19) 0.0007(18)
C17 0.054(2) 0.056(2) 0.059(2) 0.0045(17) 0.0261(17) 0.0120(17)
C18 0.050(2) 0.057(2) 0.062(2) 0.0016(17) 0.0238(17) 0.0087(16)
C19 0.058(2) 0.053(2) 0.053(2) -0.0023(16) 0.0238(17) 0.0054(17)
C20 0.052(2) 0.056(2) 0.056(2) -0.0147(16) 0.0212(16) -0.0004(17)
C21 0.050(2) 0.066(2) 0.070(3) -0.0120(19) 0.0223(18) -0.0034(18)
C22 0.061(2) 0.080(3) 0.058(2) -0.019(2) 0.0156(18) -0.008(2)
C23 0.047(2) 0.094(3) 0.051(2) -0.007(2) 0.0098(16) -0.016(2)
C24 0.049(2) 0.086(3) 0.0451(19) -0.0151(18) 0.0121(16) -0.007(2)
C25 0.0452(19) 0.103(3) 0.0444(19) -0.011(2) 0.0187(15) -0.010(2)
C26 0.056(2) 0.085(3) 0.053(2) 0.007(2) 0.0139(17) 0.001(2)
C27 0.0462(19) 0.092(3) 0.0437(19) 0.0071(19) 0.0093(15) 0.003(2)
C28 0.0384(18) 0.093(3) 0.055(2) -0.002(2) 0.0048(16) -0.002(2)
C29 0.049(2) 0.113(4) 0.059(2) 0.028(2) 0.0084(18) 0.014(2)
C30 0.045(2) 0.068(3) 0.078(3) 0.018(2) 0.0120(19) 0.0080(19)
C31 0.050(2) 0.076(3) 0.060(2) 0.0211(19) 0.0112(17) 0.0169(19)
C32 0.051(2) 0.072(2) 0.059(2) 0.0197(19) 0.0177(17) 0.0178(19)
C33 0.055(2) 0.068(3) 0.061(2) 0.0178(19) 0.0229(18) 0.0133(19)
C34 0.058(2) 0.063(2) 0.068(2) 0.0185(19) 0.0270(18) 0.0216(19)
C35 0.053(2) 0.067(2) 0.064(2) 0.0199(19) 0.0245(18) 0.0161(19)
C36 0.073(3) 0.055(2) 0.075(3) 0.0030(19) 0.037(2) 0.0110(19)
C37 0.064(2) 0.062(2) 0.056(2) -0.0022(18) 0.0244(18) 0.0102(19)
C38 0.067(2) 0.053(2) 0.062(2) -0.0021(17) 0.0287(19) 0.0085(18)
C39 0.077(3) 0.062(2) 0.061(2) -0.0059(19) 0.027(2) -0.001(2)
C40 0.063(2) 0.078(3) 0.057(2) -0.012(2) 0.0139(19) -0.002(2)
C41 0.070(3) 0.068(3) 0.046(2) -0.0077(17) 0.0162(18) 0.010(2)
C42 0.073(3) 0.052(2) 0.053(2) -0.0054(17) 0.0225(18) 0.0044(19)
C43 0.085(3) 0.085(3) 0.047(2) -0.006(2) 0.006(2) 0.002(2)
C44 0.083(4) 0.170(6) 0.119(5) 0.036(4) 0.040(3) -0.030(4)
C45 0.061(3) 0.131(4) 0.079(3) 0.037(3) 0.029(2) 0.005(3)
C46 0.059(3) 0.132(5) 0.108(4) 0.018(3) 0.026(3) -0.016(3)
C47 0.076(3) 0.091(3) 0.118(4) -0.007(3) 0.042(3) -0.020(3)
C48 0.067(3) 0.114(4) 0.097(4) 0.008(3) 0.032(3) -0.010(3)
C49 0.063(3) 0.123(4) 0.083(3) 0.004(3) 0.034(2) -0.007(3)
C50 0.068(3) 0.076(3) 0.092(3) 0.014(2) 0.031(2) 0.001(2)
C51 0.076(3) 0.120(4) 0.129(5) 0.000(4) 0.025(3) -0.019(3)
C52 0.102(5) 0.119(6) 0.143(6) 0.008(5) 0.006(4) -0.012(4)
C53 0.120(7) 0.154(9) 0.385(19) 0.068(9) 0.032(9) 0.035(6)
C54 0.172(8) 0.124(6) 0.112(5) 0.009(4) 0.030(5) 0.027(6)
C55 0.100(4) 0.109(5) 0.132(5) 0.007(4) -0.005(4) 0.016(4)
C56 0.209(11) 0.158(8) 0.257(12) 0.047(8) 0.098(10) 0.086(8)
C57 0.106(6) 0.180(9) 0.103(5) -0.008(5) 0.024(4) 0.068(6)
N1 0.119(4) 0.137(5) 0.131(5) 0.012(4) 0.020(4) 0.000(4)
N2 0.103(5) 0.237(9) 0.146(6) -0.023(6) 0.035(4) 0.027(5)
O14 0.294(9) 0.156(5) 0.200(6) 0.051(5) -0.010(6) -0.018(5)

loop_
_atom_type_symbol
_atom_type_description
_atom_type_scat_dispersion_real
_atom_type_scat_dispersion_imag
_atom_type_scat_source
C C 0.0033 0.0016 'International Tables Vol C Tables 4.2.6.8 and 6.1.1.4'
H H 0.0000 0.0000 'International Tables Vol C Tables 4.2.6.8 and 6.1.1.4'
N N 0.0061 0.0033 'International Tables Vol C Tables 4.2.6.8 and 6.1.1.4'
O O 0.0106 0.0060 'International Tables Vol C Tables 4.2.6.8 and 6.1.1.4'

loop_
_geom_angle_atom_site_label_1
_geom_angle_atom_site_label_2
_geom_angle_atom_site_label_3
_geom_angle
_geom_angle_site_symmetry_1
_geom_angle_site_symmetry_3
C1 O1 C7 118.6(3) . .
C9 O2 C8 120.8(5) . .
C10 O3 C11' 125.4(14) . .
C10 O3 C11 113.2(9) . .
C12 O4 C13 113.8(7) . .
C13' O4 C12' 148.8(9) . .
C14' O5 C4 130.2(6) . 5_575
C4 O5 C14 110.2(5) 5_575 .
C16 O6 C44 117.3(4) . .
C19 O7 C45 118.5(3) . .
C23 O8 C46 119.6(4) . .
C26 O9 C47 118.3(4) . .
C30 O10 C48 118.8(4) . .
C33 O11 C49 118.8(3) . .
C37 O12 C50 118.7(3) . .
C51 O13 C40 119.0(4) . .
O1 C1 C2 117.0(3) . .
O1 C1 C6 123.4(4) . .
C2 C1 C6 119.6(3) . .
C1 C2 C3 118.3(4) . .
C1 C2 C43 122.1(3) . .
C3 C2 C43 119.6(4) . .
C4 C3 C2 121.8(4) . .
C3 C4 O5 122.8(4) . 5_575
C3 C4 C5 120.5(3) . .
O5 C4 C5 116.7(4) 5_575 .
C4 C5 C6 117.6(4) . .
C4 C5 C15 122.0(3) . .
C6 C5 C15 120.4(4) . .
C1 C6 C5 122.2(4) . .
O1 C7 C8 107.8(5) . .
O2 C8 C7 110.0(4) . .
O2 C9 C10 111.6(6) . .
O3 C10 C9 117.0(7) . .
O3 C11 C12 107.4(12) . .
O4 C12 C11 106.0(11) . .
O4 C13 C14 105.9(7) . .
C13 C14 O5 106.7(8) . .
O4 C13' C14' 106.9(9) . .
O5 C14' C13' 105.3(9) . .
O3 C11' C12' 99.6(13) . .
O4 C12' C11' 120.7(17) . .
C5 C15 C17 112.8(3) . .
O6 C16 C17 117.1(4) . .
O6 C16 C21 122.0(4) . .
C17 C16 C21 120.9(3) . .
C16 C17 C18 117.8(4) . .
C16 C17 C15 122.1(3) . .
C18 C17 C15 120.0(3) . .
C19 C18 C17 121.7(4) . .
O7 C19 C18 122.9(3) . .
O7 C19 C20 116.3(3) . .
C18 C19 C20 120.7(3) . .
C21 C20 C19 117.9(3) . .
C21 C20 C22 120.3(3) . .
C19 C20 C22 121.7(3) . .
C16 C21 C20 121.1(4) . .
C24 C22 C20 113.4(3) . .
C28 C23 O8 124.0(3) . .
C28 C23 C24 121.4(4) . .
O8 C23 C24 114.6(4) . .
C25 C24 C23 116.5(4) . .
C25 C24 C22 121.6(3) . .
C23 C24 C22 121.8(4) . .
C24 C25 C26 123.0(3) . .
O9 C26 C25 124.4(3) . .
O9 C26 C27 116.2(4) . .
C25 C26 C27 119.4(4) . .
C28 C27 C26 118.4(4) . .
C28 C27 C29 120.5(3) . .
C26 C27 C29 121.0(4) . .
C23 C28 C27 121.2(3) . .
C31 C29 C27 112.2(3) . .
O10 C30 C35 124.5(3) . .
O10 C30 C31 116.0(4) . .
C35 C30 C31 119.6(4) . .
C32 C31 C30 118.1(4) . .
C32 C31 C29 120.7(3) . .
C30 C31 C29 121.2(4) . .
C33 C32 C31 121.8(3) . .
O11 C33 C32 123.2(3) . .
O11 C33 C34 116.5(4) . .
C32 C33 C34 120.3(4) . .
C35 C34 C33 117.9(4) . .
C35 C34 C36 121.6(3) . .
C33 C34 C36 120.5(4) . .
C34 C35 C30 122.3(3) . .
C38 C36 C34 111.8(3) . .
O12 C37 C42 123.2(3) . .
O12 C37 C38 116.1(3) . .
C42 C37 C38 120.6(4) . .
C37 C38 C39 118.3(4) . .
C37 C38 C36 122.0(4) . .
C39 C38 C36 119.6(3) . .
C38 C39 C40 119.9(4) . .
C41 C40 O13 116.1(4) . .
C41 C40 C39 121.8(4) . .
O13 C40 C39 122.1(4) . .
C42 C41 C40 117.2(4) . .
C42 C41 C43 120.6(4) . .
C40 C41 C43 122.1(4) . .
C41 C42 C37 122.0(4) . .
C41 C43 C2 110.8(3) . .
N1 C52 C53 174.4(10) . .
C54 C53 C52 119.4(8) . .
C53 C54 C55 125.0(8) . .
C56 C55 C54 119.8(8) . .
C55 C56 C57 125.5(8) . .
N2 C57 C56 175.3(11) . .

loop_
_geom_bond_atom_site_label_1
_geom_bond_atom_site_label_2
_geom_bond_distance
_geom_bond_site_symmetry_2
O1 C1 1.382(4) .
O1 C7 1.400(6) .
O2 C9 1.333(7) .
O2 C8 1.419(7) .
O3 C10 1.289(8) .
O3 C11' 1.390(16) .
O3 C11 1.425(15) .
O4 C12 1.313(9) .
O4 C13' 1.439(10) .
O4 C13 1.444(8) .
O4 C12' 1.488(14) .
O5 C14' 1.352(11) .
O5 C4 1.381(4) 5_575
O5 C14 1.561(11) .
O6 C16 1.383(4) .
O6 C44 1.425(6) .
O7 C19 1.374(4) .
O7 C45 1.396(5) .
O8 C23 1.383(5) .
O8 C46 1.403(5) .
O9 C26 1.371(5) .
O9 C47 1.405(5) .
O10 C30 1.365(5) .
O10 C48 1.403(5) .
O11 C33 1.375(5) .
O11 C49 1.406(5) .
O12 C37 1.379(5) .
O12 C50 1.413(5) .
O13 C51 1.389(6) .
O13 C40 1.394(5) .
C1 C2 1.382(6) .
C1 C6 1.382(5) .
C2 C3 1.402(5) .
C2 C43 1.511(6) .
C3 C4 1.363(6) .
C4 O5 1.381(4) 5_575
C4 C5 1.392(5) .
C5 C6 1.394(5) .
C5 C15 1.506(5) .
C7 C8 1.510(6) .
C9 C10 1.457(10) .
C11 C12 1.525(14) .
C13 C14 1.476(11) .
C13' C14' 1.498(14) .
C11' C12' 1.530(17) .
C15 C17 1.516(6) .
C16 C17 1.387(5) .
C16 C21 1.391(6) .
C17 C18 1.395(5) .
C18 C19 1.379(5) .
C19 C20 1.395(5) .
C20 C21 1.395(5) .
C20 C22 1.515(5) .
C22 C24 1.484(6) .
C23 C28 1.379(6) .
C23 C24 1.400(5) .
C24 C25 1.386(6) .
C25 C26 1.387(6) .
C26 C27 1.395(5) .
C27 C28 1.386(6) .
C27 C29 1.516(6) .
C29 C31 1.502(6) .
C30 C35 1.386(6) .
C30 C31 1.410(5) .
C31 C32 1.384(6) .
C32 C33 1.382(6) .
C33 C34 1.404(5) .
C34 C35 1.377(6) .
C34 C36 1.513(6) .
C36 C38 1.495(6) .
C37 C42 1.386(5) .
C37 C38 1.390(5) .
C38 C39 1.391(6) .
C39 C40 1.400(6) .
C40 C41 1.386(6) .
C41 C42 1.381(5) .
C41 C43 1.506(6) .
C52 N1 1.095(8) .
C52 C53 1.483(12) .
C53 C54 1.303(9) .
C54 C55 1.514(10) .
C55 C56 1.335(11) .
C56 C57 1.411(14) .
C57 N2 1.070(11) .

loop_
_geom_torsion_atom_site_label_1
_geom_torsion_atom_site_label_2
_geom_torsion_atom_site_label_3
_geom_torsion_atom_site_label_4
_geom_torsion
_geom_torsion_site_symmetry_1
_geom_torsion_site_symmetry_4
C7 O1 C1 C2 -179.8(3) . .
C7 O1 C1 C6 0.5(6) . .
O1 C1 C2 C3 179.5(3) . .
C6 C1 C2 C3 -0.8(5) . .
O1 C1 C2 C43 2.0(5) . .
C6 C1 C2 C43 -178.3(3) . .
C1 C2 C3 C4 -0.6(5) . .
C43 C2 C3 C4 177.0(3) . .
C2 C3 C4 O5 -177.8(3) . 5_575
C2 C3 C4 C5 1.7(5) . .
C3 C4 C5 C6 -1.3(5) . .
O5 C4 C5 C6 178.1(3) 5_575 .
C3 C4 C5 C15 -179.6(3) . .
O5 C4 C5 C15 -0.2(5) 5_575 .
O1 C1 C6 C5 -179.2(3) . .
C2 C1 C6 C5 1.1(5) . .
C4 C5 C6 C1 0.0(5) . .
C15 C5 C6 C1 178.3(3) . .
C1 O1 C7 C8 -179.5(4) . .
C9 O2 C8 C7 -178.7(6) . .
O1 C7 C8 O2 69.6(6) . .
C8 O2 C9 C10 174.3(6) . .
C11' O3 C10 C9 166.4(11) . .
C11 O3 C10 C9 -163.2(10) . .
O2 C9 C10 O3 36.0(11) . .
C10 O3 C11 C12 162.2(10) . .
C11' O3 C11 C12 -76(3) . .
C13' O4 C12 C11 112.9(12) . .
C13 O4 C12 C11 62.4(13) . .
C12' O4 C12 C11 -30.0(11) . .
O3 C11 C12 O4 -84.7(14) . .
C12 O4 C13 C14 141.4(10) . .
C13' O4 C13 C14 28.3(8) . .
C12' O4 C13 C14 -171.0(10) . .
O4 C13 C14 O5 74.1(9) . .
C14' O5 C14 C13 44.2(12) . .
C4 O5 C14 C13 -176.7(6) 5_575 .
C12 O4 C13' C14' -136.9(9) . .
C13 O4 C13' C14' -44.7(8) . .
C12' O4 C13' C14' -82.0(19) . .
C4 O5 C14' C13' -96.1(9) 5_575 .
C14 O5 C14' C13' -42.5(12) . .
O4 C13' C14' O5 -84.4(11) . .
C10 O3 C11' C12' 99.4(18) . .
C11 O3 C11' C12' 26.1(17) . .
C12 O4 C12' C11' 41.2(15) . .
C13' O4 C12' C11' -38(3) . .
C13 O4 C12' C11' -64.5(18) . .
O3 C11' C12' O4 67(2) . .
C4 C5 C15 C17 92.6(4) . .
C6 C5 C15 C17 -85.6(4) . .
C44 O6 C16 C17 -165.0(4) . .
C44 O6 C16 C21 15.7(6) . .
O6 C16 C17 C18 -179.7(3) . .
C21 C16 C17 C18 -0.4(5) . .
O6 C16 C17 C15 4.0(5) . .
C21 C16 C17 C15 -176.7(3) . .
C5 C15 C17 C16 87.6(4) . .
C5 C15 C17 C18 -88.6(4) . .
C16 C17 C18 C19 0.0(5) . .
C15 C17 C18 C19 176.4(3) . .
C45 O7 C19 C18 -14.9(6) . .
C45 O7 C19 C20 165.5(4) . .
C17 C18 C19 O7 -179.6(3) . .
C17 C18 C19 C20 0.0(5) . .
O7 C19 C20 C21 -180.0(3) . .
C18 C19 C20 C21 0.4(5) . .
O7 C19 C20 C22 2.9(5) . .
C18 C19 C20 C22 -176.7(3) . .
O6 C16 C21 C20 -179.9(3) . .
C17 C16 C21 C20 0.8(6) . .
C19 C20 C21 C16 -0.8(5) . .
C22 C20 C21 C16 176.4(4) . .
C21 C20 C22 C24 -90.3(4) . .
C19 C20 C22 C24 86.8(4) . .
C46 O8 C23 C28 19.7(6) . .
C46 O8 C23 C24 -161.4(4) . .
C28 C23 C24 C25 0.2(5) . .
O8 C23 C24 C25 -178.8(3) . .
C28 C23 C24 C22 -177.6(3) . .
O8 C23 C24 C22 3.4(5) . .
C20 C22 C24 C25 -89.7(4) . .
C20 C22 C24 C23 88.0(4) . .
C23 C24 C25 C26 -1.2(5) . .
C22 C24 C25 C26 176.6(4) . .
C47 O9 C26 C25 6.9(6) . .
C47 O9 C26 C27 -173.3(4) . .
C24 C25 C26 O9 -179.0(4) . .
C24 C25 C26 C27 1.2(6) . .
O9 C26 C27 C28 180.0(3) . .
C25 C26 C27 C28 -0.3(6) . .
O9 C26 C27 C29 4.1(5) . .
C25 C26 C27 C29 -176.1(3) . .
O8 C23 C28 C27 179.6(4) . .
C24 C23 C28 C27 0.8(6) . .
C26 C27 C28 C23 -0.7(6) . .
C29 C27 C28 C23 175.2(4) . .
C28 C27 C29 C31 -87.5(4) . .
C26 C27 C29 C31 88.3(4) . .
C48 O10 C30 C35 -4.2(6) . .
C48 O10 C30 C31 176.2(4) . .
O10 C30 C31 C32 178.7(3) . .
C35 C30 C31 C32 -1.0(5) . .
O10 C30 C31 C29 0.2(5) . .
C35 C30 C31 C29 -179.5(4) . .
C27 C29 C31 C32 -87.3(5) . .
C27 C29 C31 C30 91.2(4) . .
C30 C31 C32 C33 -0.3(6) . .
C29 C31 C32 C33 178.2(4) . .
C49 O11 C33 C32 -8.6(6) . .
C49 O11 C33 C34 171.7(4) . .
C31 C32 C33 O11 -178.5(3) . .
C31 C32 C33 C34 1.2(6) . .
O11 C33 C34 C35 179.0(3) . .
C32 C33 C34 C35 -0.6(5) . .
O11 C33 C34 C36 1.1(5) . .
C32 C33 C34 C36 -178.5(3) . .
C33 C34 C35 C30 -0.7(5) . .
C36 C34 C35 C30 177.2(3) . .
O10 C30 C35 C34 -178.1(3) . .
C31 C30 C35 C34 1.5(6) . .
C35 C34 C36 C38 -87.7(4) . .
C33 C34 C36 C38 90.2(4) . .
C50 O12 C37 C42 2.4(6) . .
C50 O12 C37 C38 -176.9(3) . .
O12 C37 C38 C39 -179.4(3) . .
C42 C37 C38 C39 1.3(6) . .
O12 C37 C38 C36 1.1(5) . .
C42 C37 C38 C36 -178.2(3) . .
C34 C36 C38 C37 86.6(4) . .
C34 C36 C38 C39 -92.9(4) . .
C37 C38 C39 C40 -1.9(6) . .
C36 C38 C39 C40 177.6(3) . .
C51 O13 C40 C41 -179.3(4) . .
C51 O13 C40 C39 1.2(6) . .
C38 C39 C40 C41 2.1(6) . .
C38 C39 C40 O13 -178.4(4) . .
O13 C40 C41 C42 178.8(3) . .
C39 C40 C41 C42 -1.7(6) . .
O13 C40 C41 C43 2.2(5) . .
C39 C40 C41 C43 -178.2(4) . .
C40 C41 C42 C37 1.1(5) . .
C43 C41 C42 C37 177.7(3) . .
O12 C37 C42 C41 179.8(3) . .
C38 C37 C42 C41 -1.0(6) . .
C42 C41 C43 C2 -89.2(4) . .
C40 C41 C43 C2 87.2(5) . .
C1 C2 C43 C41 89.2(4) . .
C3 C2 C43 C41 -88.3(4) . .
C52 C53 C54 C55 177.9(8) . .
C53 C54 C55 C56 -174.4(11) . .
C54 C55 C56 C57 -177.9(10) . .

loop_
_platon_squeeze_void_nr
_platon_squeeze_void_average_x
_platon_squeeze_void_average_y
_platon_squeeze_void_average_z
_platon_squeeze_void_volume
_platon_squeeze_void_count_electrons
1 -0.006 0.637 0.128 8.8 -0.7
2 0.000 0.710 0.250 11.6 0.0
3 0.000 0.185 0.250 9.9 -0.3
4 0.006 0.637 0.372 8.8 -0.7
5 -0.006 0.363 0.628 8.8 -0.7
6 0.000 0.290 0.750 11.6 0.0
7 0.000 0.815 0.750 9.9 -0.3
8 0.006 0.363 0.872 8.8 -0.7
9 0.146 0.216 -0.015 34.9 3.2
10 0.146 0.784 0.485 35.1 3.3
11 0.095 0.476 0.193 7.0 -0.3
12 0.095 0.524 0.693 7.0 -0.3
13 0.356 0.285 0.015 35.6 3.3
14 0.356 0.715 0.515 35.4 3.2
15 0.405 0.976 0.307 7.0 -0.3
16 0.405 0.024 0.807 7.0 -0.3
17 0.494 0.137 0.128 8.8 -0.7
18 0.500 0.210 0.250 11.6 0.0
19 0.500 0.685 0.250 9.9 -0.3
20 0.494 0.863 0.628 8.8 -0.7
21 0.500 0.315 0.750 9.9 -0.3
22 0.500 0.790 0.750 11.6 0.0
23 0.506 0.137 0.372 8.8 -0.7
24 0.506 0.863 0.872 8.8 -0.7
25 0.646 0.716 -0.015 34.9 3.2
26 0.646 0.284 0.485 35.1 3.3
27 0.595 0.976 0.193 7.0 -0.3
28 0.595 0.024 0.693 7.0 -0.3
29 0.856 0.785 0.015 35.6 3.3
30 0.856 0.215 0.515 35.4 3.2
31 0.905 0.476 0.307 7.0 -0.3
32 0.905 0.524 0.807 7.0 -0.3
